data_2106789
loop_
_publ_author_name
'Johnson, P.L.'
'Koch, T.R.'
'Williams, J.M.'

_publ_section_title
;
 Structural studies of precursor and partially oxidized conducting
 complexes. VII. A neutron diffraction study of disodium
 tetracyanoplatinate(II) trihydrate
;
_journal_name_full 'Acta Crystallographica B (24,1968-38,1982)'
_journal_page_first 1976
_journal_page_last 1979
_journal_volume 33
_journal_year 1977
_chemical_formula_sum 'C4 H6 N4 Na2 O3 Pt'
_chemical_name_systematic 'Na2 (Pt (C N)4) (H2 O)3'
_space_group_IT_number 2
_symmetry_space_group_name_Hall '-P 1'
_symmetry_space_group_name_H-M 'P -1'
_cell_angle_alpha 95.07
_cell_angle_beta 92.73
_cell_angle_gamma 89.04
_cell_formula_units_Z 4
_cell_length_a 15.444
_cell_length_b 9.082
_cell_length_c 7.35
_cell_volume 1025.648
_citation_journal_id_ASTM ACBCAR
_cod_data_source_file Johnson_ACBCAR_1977_276.cif
_cod_data_source_block C4H6N4Na2O3Pt1
_cod_original_formula_sum 'C4 H6 N4 Na2 O3 Pt1'
_cod_database_code 2106789

loop_
_symmetry_equiv_pos_as_xyz
x,y,z
-x,-y,-z

loop_
_atom_site_label
_atom_site_type_symbol
_atom_site_fract_x
_atom_site_fract_y
_atom_site_fract_z
_atom_site_occupancy
_atom_site_U_iso_or_equiv
H4 H+1 0.1471 0.2925 0.9171 1 0.0
H5 H+1 0.7288 0.347 0.5662 1 0.0
H3 H+1 0.1833 0.3997 0.0681 1 0.0
Na1 Na+1 0.2452 0.245 0.457 1 0.0
H9 H+1 0.4214 0.1346 0.5132 1 0.0
H12 H+1 0.3125 0.1042 0.0344 1 0.0
H1 H+1 0.0696 0.3645 0.535 1 0.0
O6 O-2 0.3571 0.1089 0.9481 1 0.0
N5 N-3 0.2867 0.4274 0.2331 1 0.0
C5 C+2 0.3593 0.4573 0.2357 1 0.0
O5 O-2 0.371 0.0858 0.4765 1 0.0
C1 C+2 0.0473 -0.2211 0.273 1 0.0
Na4 Na+1 0 0.5 0 1 0.0
Na2 Na+1 0.1923 0.5667 0.7607 1 0.0
C6 C+2 0.6069 0.5682 0.2674 1 0.0
N3 N-3 0.2056 0.0643 0.172 1 0.0
H7 H+1 0.6897 0.2368 -0.0134 1 0.0
C8 C+2 0.5198 0.3035 0.2609 1 0.0
Pt2 Pt+2 0.4832 0.5131 0.2479 1 0.0
H6 H+1 0.8095 0.2647 0.556 1 0.0
H11 H+1 0.3505 0.2042 0.9076 1 0.0
N2 N-3 -0.0489 0.3141 0.2002 1 0.0
N1 N-3 0.0657 -0.3439 0.2884 1 0.0
C2 C+2 -0.0248 0.1952 0.2185 1 0.0
C4 C+2 -0.1083 -0.059 0.2966 1 0.0
N7 N-3 0.4271 0.8442 0.2173 1 0.0
Pt1 Pt+2 0.0128 -0.0123 0.2464 1 0.0
O1 O-2 0.122 0.4078 0.5052 1 0.0
N4 N-3 -0.1789 -0.0862 0.328 1 0.0
H10 H+1 0.3855 0.0161 0.3756 1 0.0
Na5 Na+1 0.5 0 0 1 0.0
C3 C+2 0.1343 0.0362 0.1983 1 0.0
O2 O-2 0.1424 0.3909 0.9673 1 0.0
C7 C+2 0.4481 0.7226 0.2306 1 0.0
O3 O-2 0.757 0.2815 0.4885 1 0.0
N6 N-3 0.679 0.6005 0.2842 1 0.0
O4 O-2 0.7383 0.2269 0.0577 1 0.0
H2 H+1 0.1018 0.4756 0.4174 1 0.0
H8 H+1 0.774 0.1594 -0.0133 1 0.0
Na3 Na+1 0.3116 0.9279 0.693 1 0.0
N8 N-3 0.5434 0.1824 0.2641 1 0.0
